data_9000742
loop_
_publ_author_name
'King, H. E.'
'Prewitt, C. T.'

_publ_section_title
;
 Structure and symmetry of CuS2 (pyrite structure)
;
_journal_name_full 'American Mineralogist'
_journal_page_first 1265
_journal_page_last 1271
_journal_volume 64
_journal_year 1979
_chemical_compound_source Synthetic
_chemical_formula_sum 'Cu S2'
_chemical_name_mineral Villamaninite
_space_group_IT_number 205
_symmetry_space_group_name_Hall '-P 2ac 2ab 3'
_symmetry_space_group_name_H-M 'P a -3'
_cell_angle_alpha 90
_cell_angle_beta 90
_cell_angle_gamma 90
_cell_length_a 5.7891
_cell_length_b 5.7891
_cell_length_c 5.7891
_cell_formula_units_Z 4
_cell_volume 194.014
_database_code_amcsd 0000755
_exptl_crystal_density_diffrn 4.371
_cod_original_sg_symbol_H-M 'P a 3'
_cod_database_code 9000742

loop_
_space_group_symop_operation_xyz
x,y,z
1/2+z,x,1/2-y
z,1/2-x,1/2+y
1/2-z,1/2+x,y
-z,-x,-y
1/2+y,1/2-z,-x
1/2-y,-z,1/2+x
-y,1/2+z,1/2-x
y,z,x
x,1/2-y,1/2+z
1/2-x,1/2+y,z
1/2+x,y,1/2-z
-x,-y,-z
1/2-z,-x,1/2+y
-z,1/2+x,1/2-y
1/2+z,1/2-x,-y
z,x,y
1/2-y,1/2+z,x
1/2+y,z,1/2-x
y,1/2-z,1/2+x
-y,-z,-x
-x,1/2+y,1/2-z
1/2+x,1/2-y,-z
1/2-x,-y,1/2+z

loop_
_atom_site_aniso_label
_atom_site_aniso_U_11
_atom_site_aniso_U_22
_atom_site_aniso_U_33
_atom_site_aniso_U_12
_atom_site_aniso_U_13
_atom_site_aniso_U_23
Cu 0.01243 0.01243 0.01243 0.00054 0.00054 0.00054
S 0.01078 0.01078 0.01078 -0.00144 -0.00144 -0.00144

loop_
_atom_site_label
_atom_site_fract_x
_atom_site_fract_y
_atom_site_fract_z
Cu 0.00000 0.00000 0.00000
S 0.39878 0.39878 0.39878

loop_
_cod_related_entry_id
_cod_related_entry_database
_cod_related_entry_code
1 AMCSD 0000755
